data_1535715
loop_
_publ_author_name
'Burnus, R.'
'Meyer, G.'

_publ_section_title
;
 Synthese und Kristallstrukturen der Alkali-Tetraiodoindate(III), AInI4 (A
 = Li, K, Rb, Cs)
;
_journal_name_full 'Zeitschrift fuer Anorganische und Allgemeine Chemie'
_journal_page_first 31
_journal_page_last 37
_journal_volume 602
_journal_year 1991
_chemical_formula_sum 'Cs I4 In'
_chemical_name_systematic 'Cs In I4'
_space_group_IT_number 14
_symmetry_space_group_name_Hall '-P 2ybc'
_symmetry_space_group_name_H-M 'P 1 21/c 1'
_cell_angle_alpha 90
_cell_angle_beta 105.75
_cell_angle_gamma 90
_cell_formula_units_Z 4
_cell_length_a 7.384
_cell_length_b 18.757
_cell_length_c 8.536
_cell_volume 1137.863
_citation_journal_id_ASTM ZAACAB
_cod_data_source_file Burnus_ZAACAB_1991_73.cif
_cod_data_source_block Cs1I4In1
_cod_original_formula_sum 'Cs1 I4 In1'
_cod_database_code 1535715

loop_
_symmetry_equiv_pos_as_xyz
x,y,z
-x,y+1/2,-z+1/2
-x,-y,-z
x,-y-1/2,z-1/2

loop_
_atom_site_label
_atom_site_type_symbol
_atom_site_fract_x
_atom_site_fract_y
_atom_site_fract_z
_atom_site_occupancy
_atom_site_U_iso_or_equiv
In1 In+3 0.1915 0.62775 0.2967 1 0.0
I1 I-1 0.184 0.15637 0.2937 1 0.0
I4 I-1 0.2733 0.54982 0.5762 1 0.0
I2 I-1 0.3688 0.75417 0.3608 1 0.0
I3 I-1 0.2775 0.5494 0.0608 1 0.0
Cs1 Cs+1 0.1885 0.13088 0.7898 1 0.0
